data_7212270
loop_
_publ_author_name
'Hou, Gui-Ge'
'Ma, Jian-Ping'
'Wang, Le'
'Wang, Ping'
'Dong, Yu-Bin'
'Huang, Ru-Qi'

_publ_section_title
;
 Co-crystallization of oxadiazole-bridged pyridyl-N-oxide building modules
 with R-aromatics (R = --OH, --NH2 and --COOH)
;
_journal_issue 12
_journal_name_full CrystEngComm
_journal_page_first 4287
_journal_paper_doi 10.1039/b923810g
_journal_volume 12
_journal_year 2010
_chemical_formula_moiety 'C72 H58 N16 O21'
_chemical_formula_sum 'C72 H58 N16 O21'
_chemical_formula_weight 1483.34
_chemical_name_systematic
;
?
;
_space_group_IT_number 15
_symmetry_cell_setting monoclinic
_symmetry_space_group_name_Hall '-C 2yc'
_symmetry_space_group_name_H-M 'C 1 2/c 1'
_atom_sites_solution_hydrogens geom
_atom_sites_solution_primary direct
_atom_sites_solution_secondary difmap
_audit_creation_method SHELXL-97
_cell_angle_alpha 90.00
_cell_angle_beta 92.773(6)
_cell_angle_gamma 90.00
_cell_formula_units_Z 2
_cell_length_a 12.002(4)
_cell_length_b 7.804(3)
_cell_length_c 35.338(11)
_cell_measurement_temperature 298(2)
_cell_volume 3306(2)
_computing_cell_refinement 'Bruker SMART'
_computing_data_collection 'Bruker SMART'
_computing_data_reduction 'Bruker SAINT'
_computing_molecular_graphics 'Bruker SHELXTL'
_computing_publication_material 'Bruker SHELXTL'
_computing_structure_refinement 'SHELXL-97 (Sheldrick, 1997)'
_computing_structure_solution 'SHELXS-97 (Sheldrick, 1990)'
_diffrn_ambient_temperature 298(2)
_diffrn_measured_fraction_theta_full 0.990
_diffrn_measured_fraction_theta_max 0.990
_diffrn_measurement_device_type 'CCD area detector'
_diffrn_measurement_method 'phi and omega scans'
_diffrn_radiation_monochromator graphite
_diffrn_radiation_source 'fine-focus sealed tube'
_diffrn_radiation_type MoK\a
_diffrn_radiation_wavelength 0.71073
_diffrn_reflns_av_R_equivalents 0.0640
_diffrn_reflns_av_sigmaI/netI 0.1142
_diffrn_reflns_limit_h_max 14
_diffrn_reflns_limit_h_min -13
_diffrn_reflns_limit_k_max 9
_diffrn_reflns_limit_k_min -9
_diffrn_reflns_limit_l_max 37
_diffrn_reflns_limit_l_min -42
_diffrn_reflns_number 8428
_diffrn_reflns_theta_full 25.50
_diffrn_reflns_theta_max 25.50
_diffrn_reflns_theta_min 2.31
_exptl_absorpt_coefficient_mu 0.113
_exptl_absorpt_correction_type none
_exptl_crystal_colour yellow
_exptl_crystal_density_diffrn 1.490
_exptl_crystal_density_method 'not measured'
_exptl_crystal_description block
_exptl_crystal_F_000 1540
_exptl_crystal_size_max 0.15
_exptl_crystal_size_mid 0.15
_exptl_crystal_size_min 0.12
_refine_diff_density_max 0.166
_refine_diff_density_min -0.216
_refine_diff_density_rms 0.041
_refine_ls_extinction_method none
_refine_ls_goodness_of_fit_ref 1.009
_refine_ls_hydrogen_treatment constr
_refine_ls_matrix_type full
_refine_ls_number_parameters 255
_refine_ls_number_reflns 3062
_refine_ls_number_restraints 0
_refine_ls_restrained_S_all 1.009
_refine_ls_R_factor_all 0.1401
_refine_ls_R_factor_gt 0.0641
_refine_ls_shift/su_max 0.000
_refine_ls_shift/su_mean 0.000
_refine_ls_structure_factor_coef Fsqd
_refine_ls_weighting_details 'calc w=1/[\s^2^(Fo^2^)+(0.0422P)^2^+0.0000P] where P=(Fo^2^+2Fc^2^)/3'
_refine_ls_weighting_scheme calc
_refine_ls_wR_factor_gt 0.1333
_refine_ls_wR_factor_ref 0.1649
_reflns_number_gt 1563
_reflns_number_total 3062
_reflns_threshold_expression >2sigma(I)
_cod_data_source_file b923810g.txt
_cod_data_source_block 7
_cod_depositor_comments
;
The following automatic conversions were performed:

'_symmetry_cell_setting' value 'Monoclinic' changed to 'monoclinic'
according to /home/saulius/struct/CIF-dictionaries/cif_core.dic
dictionary named 'cif_core.dic' version 2.4.2 from 2011-04-26.

Automatic conversion script
Id: cif_fix_values 1891 2012-01-12 08:04:46Z andrius 
;
_cod_original_cell_volume 3305.7(18)
_cod_original_sg_symbol_H-M C2/c
_cod_database_code 7212270

loop_
_symmetry_equiv_pos_as_xyz
'x, y, z'
'-x, y, -z+1/2'
'x+1/2, y+1/2, z'
'-x+1/2, y+1/2, -z+1/2'
'-x, -y, -z'
'x, -y, z-1/2'
'-x+1/2, -y+1/2, -z'
'x+1/2, -y+1/2, z-1/2'

loop_
_atom_site_label
_atom_site_type_symbol
_atom_site_fract_x
_atom_site_fract_y
_atom_site_fract_z
_atom_site_U_iso_or_equiv
_atom_site_adp_type
_atom_site_occupancy
_atom_site_symmetry_multiplicity
_atom_site_calc_flag
_atom_site_refinement_flags
N4 N 0.6416(2) 1.0312(4) 0.71859(8) 0.0537(8) Uani 1 1 d .
O1 O 0.52169(18) 0.8736(3) 0.58620(7) 0.0540(6) Uani 1 1 d .
O2 O 0.7577(2) 0.8158(3) 0.88384(7) 0.0702(8) Uani 1 1 d .
C8 C 0.6182(3) 0.8902(4) 0.64755(10) 0.0475(9) Uani 1 1 d .
O5 O 0.6528(2) 1.0991(3) 0.75272(7) 0.0694(8) Uani 1 1 d .
C16 C 0.6267(3) 0.5935(4) 0.87118(10) 0.0541(9) Uani 1 1 d .
O4 O 0.7304(2) 0.9277(3) 0.81183(7) 0.0666(7) Uani 1 1 d .
H4 H 0.7027 0.9715 0.7925 0.100 Uiso 1 1 calc R
C14 C 0.6686(3) 0.7887(4) 0.82132(10) 0.0519(9) Uani 1 1 d .
C12 C 0.5517(3) 1.0250(4) 0.65807(10) 0.0546(10) Uani 1 1 d .
H12 H 0.4978 1.0690 0.6410 0.065 Uiso 1 1 calc R
O3 O 0.6412(2) 0.5362(3) 0.90756(7) 0.0714(8) Uani 1 1 d .
H3 H 0.7012 0.5707 0.9167 0.107 Uiso 1 1 calc R
N3 N 0.3159(3) 0.8799(4) 0.45877(9) 0.0627(8) Uani 1 1 d .
C11 C 0.5650(3) 1.0936(4) 0.69354(10) 0.0564(10) Uani 1 1 d .
H11 H 0.5203 1.1849 0.7003 0.068 Uiso 1 1 calc R
C7 C 0.6035(3) 0.8122(5) 0.61012(10) 0.0522(9) Uani 1 1 d .
C10 C 0.7083(3) 0.9006(4) 0.70905(10) 0.0545(9) Uani 1 1 d .
H10 H 0.7621 0.8592 0.7265 0.065 Uiso 1 1 calc R
C9 C 0.6972(3) 0.8288(4) 0.67375(10) 0.0537(9) Uani 1 1 d .
H9 H 0.7431 0.7383 0.6674 0.064 Uiso 1 1 calc R
C13 C 0.5927(3) 0.7063(5) 0.79688(10) 0.0585(10) Uani 1 1 d .
H13 H 0.5821 0.7432 0.7719 0.070 Uiso 1 1 calc R
C15 C 0.6853(3) 0.7347(4) 0.85848(10) 0.0497(9) Uani 1 1 d .
C2 C 0.4718(3) 0.7301(5) 0.48782(11) 0.0619(10) Uani 1 1 d .
H2A H 0.5297 0.6525 0.4851 0.074 Uiso 1 1 calc R
C3 C 0.4567(3) 0.8076(4) 0.52215(10) 0.0541(9) Uani 1 1 d .
N2 N 0.6111(3) 0.6653(4) 0.55901(9) 0.0670(9) Uani 1 1 d .
C17 C 0.5497(3) 0.5131(4) 0.84660(12) 0.0592(10) Uani 1 1 d .
H17 H 0.5091 0.4203 0.8550 0.071 Uiso 1 1 calc R
C6 C 0.5309(3) 0.7752(5) 0.55471(10) 0.0558(9) Uani 1 1 d .
C1 C 0.3998(3) 0.7691(5) 0.45743(11) 0.0648(10) Uani 1 1 d .
H1 H 0.4106 0.7144 0.4345 0.078 Uiso 1 1 calc R
C4 C 0.3681(3) 0.9220(5) 0.52441(11) 0.0621(10) Uani 1 1 d .
H4A H 0.3540 0.9761 0.5471 0.075 Uiso 1 1 calc R
C18 C 0.5328(3) 0.5693(5) 0.80973(11) 0.0610(10) Uani 1 1 d .
H18 H 0.4807 0.5146 0.7935 0.073 Uiso 1 1 calc R
N1 N 0.6589(3) 0.6882(4) 0.59582(9) 0.0646(9) Uani 1 1 d .
C5 C 0.3018(3) 0.9534(5) 0.49227(11) 0.0640(10) Uani 1 1 d .
H5 H 0.2434 1.0309 0.4940 0.077 Uiso 1 1 calc R
H2 H 0.7701 0.8998 0.8706 0.077 Uiso 1 1 d R
O6 O 0.3782(16) 0.195(3) 0.5898(7) 0.227(10) Uani 0.25 1 d P
H1O6 H 0.3844 0.3026 0.5880 0.341 Uiso 0.25 1 d PR
H2O6 H 0.3194 0.1740 0.6015 0.341 Uiso 0.25 1 d PR

loop_
_atom_site_aniso_label
_atom_site_aniso_U_11
_atom_site_aniso_U_22
_atom_site_aniso_U_33
_atom_site_aniso_U_23
_atom_site_aniso_U_13
_atom_site_aniso_U_12
N4 0.0649(19) 0.0526(19) 0.042(2) 0.0018(15) -0.0114(16) -0.0080(15)
O1 0.0645(15) 0.0539(15) 0.0423(15) 0.0061(11) -0.0094(13) -0.0184(11)
O2 0.0880(18) 0.0662(17) 0.0533(17) 0.0026(12) -0.0273(15) -0.0078(13)
C8 0.051(2) 0.044(2) 0.047(2) 0.0036(16) -0.0043(18) -0.0109(16)
O5 0.093(2) 0.0696(17) 0.0434(17) -0.0042(12) -0.0167(14) -0.0024(13)
C16 0.063(2) 0.055(2) 0.044(2) -0.0061(18) -0.0042(19) 0.0150(19)
O4 0.0764(17) 0.0672(17) 0.0538(18) 0.0054(13) -0.0209(14) -0.0128(14)
C14 0.050(2) 0.055(2) 0.049(2) -0.0048(18) -0.0080(19) 0.0022(18)
C12 0.059(2) 0.055(2) 0.048(3) 0.0098(18) -0.0181(19) -0.0111(18)
O3 0.089(2) 0.0712(18) 0.0535(18) 0.0038(13) -0.0045(15) -0.0005(14)
N3 0.069(2) 0.065(2) 0.053(2) 0.0071(16) -0.0076(18) -0.0226(17)
C11 0.061(2) 0.054(2) 0.053(3) 0.0071(18) -0.016(2) -0.0005(18)
C7 0.055(2) 0.055(2) 0.046(2) 0.0064(18) -0.007(2) -0.0104(18)
C10 0.062(2) 0.051(2) 0.049(2) 0.0093(17) -0.0131(19) -0.0007(18)
C9 0.059(2) 0.051(2) 0.050(2) 0.0030(18) -0.008(2) 0.0017(17)
C13 0.060(2) 0.067(3) 0.047(2) -0.0082(19) -0.016(2) 0.004(2)
C15 0.053(2) 0.050(2) 0.044(2) -0.0074(17) -0.0142(18) 0.0104(17)
C2 0.071(2) 0.068(2) 0.046(3) 0.0008(19) -0.009(2) -0.0179(19)
C3 0.066(2) 0.055(2) 0.040(2) 0.0052(17) -0.008(2) -0.0236(19)
N2 0.078(2) 0.069(2) 0.053(2) -0.0061(16) -0.0075(18) -0.0095(18)
C17 0.059(2) 0.049(2) 0.069(3) -0.0097(19) -0.002(2) 0.0022(17)
C6 0.069(3) 0.057(2) 0.041(2) 0.0013(18) -0.001(2) -0.017(2)
C1 0.079(3) 0.071(3) 0.044(3) -0.0008(19) -0.006(2) -0.023(2)
C4 0.068(2) 0.068(3) 0.049(3) 0.0049(19) -0.002(2) -0.025(2)
C18 0.057(2) 0.063(3) 0.061(3) -0.014(2) -0.015(2) 0.0022(19)
N1 0.077(2) 0.065(2) 0.050(2) -0.0067(16) -0.0115(18) -0.0046(17)
C5 0.067(2) 0.071(3) 0.053(3) 0.004(2) -0.007(2) -0.019(2)
O6 0.20(2) 0.25(2) 0.23(3) -0.049(18) 0.015(18) 0.046(17)

loop_
_atom_type_symbol
_atom_type_description
_atom_type_scat_dispersion_real
_atom_type_scat_dispersion_imag
_atom_type_scat_source
C C 0.0033 0.0016 'International Tables Vol C Tables 4.2.6.8 and 6.1.1.4'
H H 0.0000 0.0000 'International Tables Vol C Tables 4.2.6.8 and 6.1.1.4'
N N 0.0061 0.0033 'International Tables Vol C Tables 4.2.6.8 and 6.1.1.4'
O O 0.0106 0.0060 'International Tables Vol C Tables 4.2.6.8 and 6.1.1.4'

loop_
_geom_angle_atom_site_label_1
_geom_angle_atom_site_label_2
_geom_angle_atom_site_label_3
_geom_angle
O5 N4 C11 119.7(3)
O5 N4 C10 119.8(3)
C11 N4 C10 120.5(3)
C7 O1 C6 103.1(3)
C15 O2 H2 97.1
C9 C8 C12 118.1(3)
C9 C8 C7 120.9(3)
C12 C8 C7 121.0(3)
O3 C16 C17 119.5(4)
O3 C16 C15 121.3(3)
C17 C16 C15 119.2(3)
C14 O4 H4 109.5
O4 C14 C13 124.4(3)
O4 C14 C15 114.8(3)
C13 C14 C15 120.8(4)
C11 C12 C8 120.2(3)
C11 C12 H12 119.9
C8 C12 H12 119.9
C16 O3 H3 109.5
C1 N3 C5 116.1(3)
N4 C11 C12 120.7(3)
N4 C11 H11 119.6
C12 C11 H11 119.6
N1 C7 O1 113.1(3)
N1 C7 C8 128.8(3)
O1 C7 C8 118.1(3)
N4 C10 C9 120.3(3)
N4 C10 H10 119.8
C9 C10 H10 119.8
C10 C9 C8 120.2(3)
C10 C9 H9 119.9
C8 C9 H9 119.9
C18 C13 C14 119.6(4)
C18 C13 H13 120.2
C14 C13 H13 120.2
O2 C15 C14 122.5(3)
O2 C15 C16 117.9(3)
C14 C15 C16 119.6(3)
C3 C2 C1 119.0(4)
C3 C2 H2A 120.5
C1 C2 H2A 120.5
C2 C3 C4 117.7(4)
C2 C3 C6 121.6(4)
C4 C3 C6 120.7(3)
C6 N2 N1 107.0(3)
C18 C17 C16 120.7(4)
C18 C17 H17 119.7
C16 C17 H17 119.7
N2 C6 O1 111.6(3)
N2 C6 C3 129.6(4)
O1 C6 C3 118.8(4)
N3 C1 C2 124.3(4)
N3 C1 H1 117.9
C2 C1 H1 117.9
C5 C4 C3 118.6(4)
C5 C4 H4A 120.7
C3 C4 H4A 120.7
C13 C18 C17 120.1(3)
C13 C18 H18 119.9
C17 C18 H18 119.9
C7 N1 N2 105.2(3)
N3 C5 C4 124.3(4)
N3 C5 H5 117.9
C4 C5 H5 117.9
H1O6 O6 H2O6 107.7

loop_
_geom_bond_atom_site_label_1
_geom_bond_atom_site_label_2
_geom_bond_distance
N4 O5 1.318(3)
N4 C11 1.337(4)
N4 C10 1.348(4)
O1 C7 1.352(4)
O1 C6 1.361(4)
O2 C15 1.372(4)
O2 H2 0.8230
C8 C9 1.378(4)
C8 C12 1.382(4)
C8 C7 1.459(5)
C16 O3 1.364(4)
C16 C17 1.387(5)
C16 C15 1.393(5)
O4 C14 1.365(4)
O4 H4 0.8200
C14 C13 1.383(4)
C14 C15 1.384(5)
C12 C11 1.365(5)
C12 H12 0.9300
O3 H3 0.8200
N3 C1 1.330(4)
N3 C5 1.334(4)
C11 H11 0.9300
C7 N1 1.291(4)
C10 C9 1.368(5)
C10 H10 0.9300
C9 H9 0.9300
C13 C18 1.377(5)
C13 H13 0.9300
C2 C3 1.376(5)
C2 C1 1.379(5)
C2 H2A 0.9300
C3 C4 1.394(5)
C3 C6 1.443(5)
N2 C6 1.293(4)
N2 N1 1.407(4)
C17 C18 1.381(5)
C17 H17 0.9300
C1 H1 0.9300
C4 C5 1.376(5)
C4 H4A 0.9300
C18 H18 0.9300
C5 H5 0.9300
O6 H1O6 0.8500
O6 H2O6 0.8500

loop_
_geom_hbond_atom_site_label_D
_geom_hbond_atom_site_label_H
_geom_hbond_atom_site_label_A
_geom_hbond_distance_DH
_geom_hbond_distance_HA
_geom_hbond_distance_DA
_geom_hbond_angle_DHA
_geom_hbond_site_symmetry_A
O6 H2O6 N1 0.85 1.93 2.650(19) 141.8 3_445
O6 H1O6 O3 0.85 1.86 2.68(2) 162.2 2_656
O2 H2 N1 0.82 2.66 3.146(4) 118.9 4_656
O2 H2 O4 0.82 2.12 2.695(3) 126.8 .
O3 H3 N3 0.82 2.01 2.781(4) 155.5 8_566
O4 H4 O5 0.82 1.80 2.614(3) 170.7 .

loop_
_geom_torsion_atom_site_label_1
_geom_torsion_atom_site_label_2
_geom_torsion_atom_site_label_3
_geom_torsion_atom_site_label_4
_geom_torsion
C9 C8 C12 C11 -0.1(5)
C7 C8 C12 C11 178.5(3)
O5 N4 C11 C12 -179.8(3)
C10 N4 C11 C12 1.0(5)
C8 C12 C11 N4 -0.5(5)
C6 O1 C7 N1 -0.2(4)
C6 O1 C7 C8 179.9(3)
C9 C8 C7 N1 -2.5(6)
C12 C8 C7 N1 179.0(4)
C9 C8 C7 O1 177.4(3)
C12 C8 C7 O1 -1.1(5)
O5 N4 C10 C9 179.8(3)
C11 N4 C10 C9 -1.0(5)
N4 C10 C9 C8 0.4(5)
C12 C8 C9 C10 0.1(5)
C7 C8 C9 C10 -178.5(3)
O4 C14 C13 C18 -178.5(3)
C15 C14 C13 C18 0.2(5)
O4 C14 C15 O2 0.6(5)
C13 C14 C15 O2 -178.3(3)
O4 C14 C15 C16 -179.8(3)
C13 C14 C15 C16 1.4(5)
O3 C16 C15 O2 -0.5(5)
C17 C16 C15 O2 177.5(3)
O3 C16 C15 C14 179.8(3)
C17 C16 C15 C14 -2.2(5)
C1 C2 C3 C4 0.3(5)
C1 C2 C3 C6 -178.5(3)
O3 C16 C17 C18 179.5(3)
C15 C16 C17 C18 1.4(5)
N1 N2 C6 O1 0.8(4)
N1 N2 C6 C3 178.8(3)
C7 O1 C6 N2 -0.4(4)
C7 O1 C6 C3 -178.6(3)
C2 C3 C6 N2 -7.3(6)
C4 C3 C6 N2 174.0(4)
C2 C3 C6 O1 170.6(3)
C4 C3 C6 O1 -8.2(5)
C5 N3 C1 C2 -1.2(5)
C3 C2 C1 N3 0.8(5)
C2 C3 C4 C5 -1.0(5)
C6 C3 C4 C5 177.8(3)
C14 C13 C18 C17 -1.0(5)
C16 C17 C18 C13 0.2(5)
O1 C7 N1 N2 0.6(4)
C8 C7 N1 N2 -179.5(3)
C6 N2 N1 C7 -0.8(4)
C1 N3 C5 C4 0.4(5)
C3 C4 C5 N3 0.7(5)
